data_4087005
loop_
_publ_author_name
'Curto, Sheila G.'
'Esteruelas, Miguel A.'
'Oliv\'an, Montserrat'
'O\~nate, Enrique'
'V\'elez, Andrea'

_publ_section_title
;
 Selective C--Cl Bond Oxidative Addition of Chloroarenes to a POP--Rhodium
 Complex
;
_journal_issue 1
_journal_name_full Organometallics
_journal_page_first 114
_journal_paper_doi 10.1021/acs.organomet.6b00615
_journal_volume 36
_journal_year 2017
_chemical_formula_sum 'C33 H44 Cl O P2 Rh'
_chemical_formula_weight 656.98
_chemical_name_systematic
; 
 ? 
;
_space_group_IT_number 61
_symmetry_cell_setting orthorhombic
_symmetry_space_group_name_Hall '-P 2ac 2ab'
_symmetry_space_group_name_H-M 'P b c a'
_atom_sites_solution_hydrogens geom
_atom_sites_solution_primary direct
_atom_sites_solution_secondary difmap
_audit_creation_method SHELXL-97
_cell_angle_alpha 90.00
_cell_angle_beta 90.00
_cell_angle_gamma 90.00
_cell_formula_units_Z 8
_cell_length_a 14.7544(11)
_cell_length_b 19.8932(16)
_cell_length_c 21.5065(17)
_cell_measurement_reflns_used 5223
_cell_measurement_temperature 100(2)
_cell_measurement_theta_max 24
_cell_measurement_theta_min 2
_cell_volume 6312.4(9)
_computing_cell_refinement 'SAINT+ v. 7.56a (Bruker AXS, 2008)'
_computing_data_collection 'apex2 v. 7.0 (Bruker AXS, 2009)'
_computing_data_reduction 'SAINT+ v. 7.56a (Bruker AXS, 2008)'
_computing_molecular_graphics 'XP, SHELXTL v. 6.14 (Bruker, 2000)'
_computing_publication_material 'XCIF, SHELXTL v. 6.14 (Bruker, 2000)'
_computing_structure_refinement 'SHELXL-97 (Sheldrick, 1997)'
_computing_structure_solution 'SHELXS-97 (Sheldrick, 1990)'
_diffrn_ambient_temperature 100(2)
_diffrn_detector_area_resol_mean 8.33
_diffrn_measured_fraction_theta_full 0.998
_diffrn_measured_fraction_theta_max 0.946
_diffrn_measurement_device_type 'Bruker APEX DUO system'
_diffrn_measurement_method '\w rotations with narrow frames'
_diffrn_radiation_monochromator graphite
_diffrn_radiation_source 'normal-focus sealed tube'
_diffrn_radiation_type MoK\a
_diffrn_radiation_wavelength 0.71073
_diffrn_reflns_av_R_equivalents 0.0968
_diffrn_reflns_av_sigmaI/netI 0.0669
_diffrn_reflns_limit_h_max 19
_diffrn_reflns_limit_h_min -18
_diffrn_reflns_limit_k_max 26
_diffrn_reflns_limit_k_min -25
_diffrn_reflns_limit_l_max 28
_diffrn_reflns_limit_l_min -28
_diffrn_reflns_number 56321
_diffrn_reflns_theta_full 27.50
_diffrn_reflns_theta_max 28.72
_diffrn_reflns_theta_min 2.26
_diffrn_standards_decay_% 0
_exptl_absorpt_coefficient_mu 0.751
_exptl_absorpt_correction_T_max 0.862
_exptl_absorpt_correction_T_min 0.760
_exptl_absorpt_correction_type multi-scan
_exptl_absorpt_process_details
;
Absorption correction performed with SADABS program. This is based on the
method of Blessing: Blessing, R. H., Acta Crystallogr., Sect. A 1995, 51, 33.

SADABS: Area-Detector Absorption Correction. Bruker-AXS 
within SAINT+ package, v. 6.1 (2000).
;
_exptl_crystal_colour red
_exptl_crystal_density_diffrn 1.383
_exptl_crystal_density_method 'not measured'
_exptl_crystal_description 'irregular block'
_exptl_crystal_F_000 2736
_exptl_crystal_size_max 0.19
_exptl_crystal_size_mid 0.15
_exptl_crystal_size_min 0.13
_refine_diff_density_max 0.577
_refine_diff_density_min -0.622
_refine_diff_density_rms 0.104
_refine_ls_extinction_method none
_refine_ls_goodness_of_fit_ref 1.037
_refine_ls_hydrogen_treatment mixed
_refine_ls_matrix_type full
_refine_ls_number_parameters 353
_refine_ls_number_reflns 7732
_refine_ls_number_restraints 0
_refine_ls_restrained_S_all 1.037
_refine_ls_R_factor_all 0.0885
_refine_ls_R_factor_gt 0.0479
_refine_ls_shift/su_max 0.002
_refine_ls_shift/su_mean 0.000
_refine_ls_structure_factor_coef Fsqd
_refine_ls_weighting_details 'calc w=1/[\s^2^(Fo^2^)+(0.0273P)^2^+7.3953P] where P=(Fo^2^+2Fc^2^)/3'
_refine_ls_weighting_scheme calc
_refine_ls_wR_factor_gt 0.0810
_refine_ls_wR_factor_ref 0.0948
_reflns_number_gt 5300
_reflns_number_total 7732
_reflns_threshold_expression >2sigma(I)
_cod_data_source_file om6b00615_si_002.cif
_cod_data_source_block 25-enrique249
_cod_original_sg_symbol_H-M Pbca
_cod_database_code 4087005

loop_
_symmetry_equiv_pos_as_xyz
'x, y, z'
'-x+1/2, -y, z+1/2'
'-x, y+1/2, -z+1/2'
'x+1/2, -y+1/2, -z'
'-x, -y, -z'
'x-1/2, y, -z-1/2'
'x, -y-1/2, z-1/2'
'-x-1/2, y-1/2, z'

loop_
_atom_site_label
_atom_site_type_symbol
_atom_site_fract_x
_atom_site_fract_y
_atom_site_fract_z
_atom_site_U_iso_or_equiv
_atom_site_adp_type
_atom_site_occupancy
_atom_site_symmetry_multiplicity
_atom_site_calc_flag
_atom_site_refinement_flags
Rh Rh 0.165054(18) 0.112207(12) 0.062837(12) 0.01717(7) Uani 1 1 d .
Cl1 Cl 0.17121(8) 0.23383(6) -0.17606(4) 0.0420(3) Uani 1 1 d .
P1 P 0.30776(6) 0.07336(4) 0.06404(4) 0.01837(18) Uani 1 1 d .
P2 P 0.01988(6) 0.13498(4) 0.08447(4) 0.01829(19) Uani 1 1 d .
O1 O 0.14229(15) 0.02849(11) 0.12850(10) 0.0188(5) Uani 1 1 d .
C1 C 0.1795(2) 0.19040(16) 0.00716(15) 0.0197(7) Uani 1 1 d .
C2 C 0.1743(2) 0.18581(17) -0.05820(16) 0.0238(7) Uani 1 1 d .
H2 H 0.1684 0.1430 -0.0773 0.029 Uiso 1 1 calc R
C3 C 0.1779(2) 0.24301(19) -0.09490(16) 0.0265(8) Uani 1 1 d .
C4 C 0.1858(2) 0.30697(18) -0.07054(18) 0.0302(9) Uani 1 1 d .
H4 H 0.1876 0.3455 -0.0966 0.036 Uiso 1 1 calc R
C5 C 0.1912(3) 0.31259(18) -0.00657(18) 0.0304(9) Uani 1 1 d .
H5 H 0.1962 0.3559 0.0118 0.037 Uiso 1 1 calc R
C6 C 0.1893(2) 0.25610(17) 0.03123(17) 0.0263(8) Uani 1 1 d .
H6 H 0.1948 0.2618 0.0749 0.032 Uiso 1 1 calc R
C7 C 0.3932(2) 0.12192(18) 0.10859(17) 0.0250(8) Uani 1 1 d .
H7 H 0.4049 0.1639 0.0842 0.030 Uiso 1 1 calc R
C8 C 0.4851(3) 0.0892(2) 0.1190(2) 0.0357(10) Uani 1 1 d .
H8A H 0.5270 0.1222 0.1369 0.054 Uiso 1 1 calc R
H8B H 0.5091 0.0732 0.0792 0.054 Uiso 1 1 calc R
H8C H 0.4785 0.0512 0.1476 0.054 Uiso 1 1 calc R
C9 C 0.3519(3) 0.1444(2) 0.17073(18) 0.0343(10) Uani 1 1 d .
H9A H 0.3417 0.1050 0.1972 0.051 Uiso 1 1 calc R
H9B H 0.2941 0.1672 0.1630 0.051 Uiso 1 1 calc R
H9C H 0.3936 0.1754 0.1916 0.051 Uiso 1 1 calc R
C10 C 0.3673(2) 0.04522(17) -0.00694(16) 0.0234(8) Uani 1 1 d .
H10 H 0.4189 0.0153 0.0051 0.028 Uiso 1 1 calc R
C11 C 0.4043(3) 0.10607(19) -0.04243(17) 0.0310(9) Uani 1 1 d .
H11A H 0.4285 0.0914 -0.0826 0.046 Uiso 1 1 calc R
H11B H 0.4527 0.1272 -0.0181 0.046 Uiso 1 1 calc R
H11C H 0.3554 0.1386 -0.0492 0.046 Uiso 1 1 calc R
C12 C 0.3005(3) 0.00558(18) -0.04750(16) 0.0274(8) Uani 1 1 d .
H12A H 0.2500 0.0349 -0.0596 0.041 Uiso 1 1 calc R
H12B H 0.2770 -0.0328 -0.0239 0.041 Uiso 1 1 calc R
H12C H 0.3316 -0.0106 -0.0849 0.041 Uiso 1 1 calc R
C13 C 0.2940(2) -0.00480(16) 0.10891(15) 0.0191(7) Uani 1 1 d .
C14 C 0.3630(2) -0.05259(17) 0.11497(15) 0.0225(8) Uani 1 1 d .
H14 H 0.4194 -0.0454 0.0947 0.027 Uiso 1 1 calc R
C15 C 0.3507(3) -0.10975(18) 0.14980(16) 0.0274(8) Uani 1 1 d .
H15 H 0.3984 -0.1415 0.1536 0.033 Uiso 1 1 calc R
C16 C 0.2694(3) -0.12105(17) 0.17917(16) 0.0274(9) Uani 1 1 d .
H16 H 0.2622 -0.1605 0.2035 0.033 Uiso 1 1 calc R
C17 C 0.1971(2) -0.07603(16) 0.17420(15) 0.0217(8) Uani 1 1 d .
C18 C 0.2114(2) -0.01875(16) 0.13847(15) 0.0182(7) Uani 1 1 d .
C19 C 0.1079(3) -0.08993(17) 0.20736(16) 0.0237(8) Uani 1 1 d .
C20 C 0.0771(3) -0.16251(18) 0.19281(18) 0.0347(10) Uani 1 1 d .
H20A H 0.1230 -0.1943 0.2076 0.052 Uiso 1 1 calc R
H20B H 0.0694 -0.1677 0.1478 0.052 Uiso 1 1 calc R
H20C H 0.0194 -0.1715 0.2137 0.052 Uiso 1 1 calc R
C21 C 0.1221(3) -0.0815(2) 0.27802(17) 0.0343(10) Uani 1 1 d .
H21A H 0.1690 -0.1128 0.2922 0.051 Uiso 1 1 calc R
H21B H 0.0651 -0.0910 0.2998 0.051 Uiso 1 1 calc R
H21C H 0.1411 -0.0352 0.2869 0.051 Uiso 1 1 calc R
C22 C 0.0350(3) -0.04054(17) 0.18617(15) 0.0237(8) Uani 1 1 d .
C23 C -0.0549(3) -0.0492(2) 0.20429(18) 0.0338(10) Uani 1 1 d .
H23 H -0.0703 -0.0869 0.2293 0.041 Uiso 1 1 calc R
C24 C -0.1218(3) -0.0051(2) 0.18734(18) 0.0364(10) Uani 1 1 d .
H24 H -0.1825 -0.0126 0.2004 0.044 Uiso 1 1 calc R
C25 C -0.1009(3) 0.0504(2) 0.15120(17) 0.0316(9) Uani 1 1 d .
H25 H -0.1476 0.0807 0.1393 0.038 Uiso 1 1 calc R
C26 C -0.0118(2) 0.06225(17) 0.13216(15) 0.0219(8) Uani 1 1 d .
C27 C 0.0539(2) 0.01597(17) 0.15003(15) 0.0208(7) Uani 1 1 d .
C28 C -0.0718(2) 0.14093(17) 0.02659(16) 0.0229(8) Uani 1 1 d .
H28 H -0.1312 0.1402 0.0489 0.027 Uiso 1 1 calc R
C29 C -0.0682(3) 0.08089(18) -0.01751(17) 0.0300(9) Uani 1 1 d .
H29A H -0.1164 0.0850 -0.0486 0.045 Uiso 1 1 calc R
H29B H -0.0767 0.0393 0.0062 0.045 Uiso 1 1 calc R
H29C H -0.0092 0.0798 -0.0384 0.045 Uiso 1 1 calc R
C30 C -0.0642(3) 0.20739(17) -0.00922(17) 0.0278(9) Uani 1 1 d .
H30A H -0.0050 0.2099 -0.0297 0.042 Uiso 1 1 calc R
H30B H -0.0706 0.2451 0.0198 0.042 Uiso 1 1 calc R
H30C H -0.1123 0.2097 -0.0406 0.042 Uiso 1 1 calc R
C31 C 0.0031(3) 0.20905(18) 0.13512(16) 0.0266(8) Uani 1 1 d .
H31 H 0.0240 0.2490 0.1108 0.032 Uiso 1 1 calc R
C32 C 0.0655(3) 0.2039(2) 0.19148(17) 0.0358(10) Uani 1 1 d .
H32A H 0.0626 0.2458 0.2154 0.054 Uiso 1 1 calc R
H32B H 0.1279 0.1964 0.1775 0.054 Uiso 1 1 calc R
H32C H 0.0462 0.1663 0.2178 0.054 Uiso 1 1 calc R
C33 C -0.0947(3) 0.2240(2) 0.15492(19) 0.0362(10) Uani 1 1 d .
H33A H -0.1165 0.1879 0.1821 0.054 Uiso 1 1 calc R
H33B H -0.1334 0.2267 0.1180 0.054 Uiso 1 1 calc R
H33C H -0.0967 0.2668 0.1773 0.054 Uiso 1 1 calc R

loop_
_atom_site_aniso_label
_atom_site_aniso_U_11
_atom_site_aniso_U_22
_atom_site_aniso_U_33
_atom_site_aniso_U_23
_atom_site_aniso_U_13
_atom_site_aniso_U_12
Rh 0.01669(13) 0.01693(12) 0.01790(13) 0.00126(11) 0.00104(12) 0.00068(11)
Cl1 0.0409(6) 0.0614(7) 0.0238(5) 0.0141(5) -0.0077(5) -0.0143(5)
P1 0.0174(5) 0.0175(4) 0.0202(4) 0.0009(4) 0.0018(4) 0.0002(3)
P2 0.0172(5) 0.0197(4) 0.0179(4) -0.0023(3) 0.0000(4) 0.0014(4)
O1 0.0159(13) 0.0216(12) 0.0190(12) 0.0024(9) 0.0023(10) -0.0002(9)
C1 0.0145(19) 0.0238(17) 0.0209(17) 0.0014(14) 0.0020(14) 0.0017(14)
C2 0.0183(19) 0.0235(16) 0.0295(19) 0.0036(15) -0.0001(17) 0.0014(14)
C3 0.018(2) 0.037(2) 0.0241(18) 0.0078(16) -0.0004(16) 0.0009(16)
C4 0.026(2) 0.0258(18) 0.039(2) 0.0130(17) 0.0012(17) 0.0017(15)
C5 0.029(2) 0.0221(18) 0.040(2) 0.0011(17) 0.0087(18) 0.0001(16)
C6 0.026(2) 0.0242(18) 0.029(2) 0.0005(15) 0.0026(16) 0.0015(15)
C7 0.023(2) 0.0259(19) 0.0265(19) -0.0007(15) 0.0018(16) -0.0020(15)
C8 0.019(2) 0.042(2) 0.047(3) -0.0111(19) -0.0021(19) -0.0023(17)
C9 0.033(3) 0.036(2) 0.034(2) -0.0099(17) -0.0041(18) -0.0009(18)
C10 0.0200(19) 0.0247(18) 0.0256(19) 0.0001(15) 0.0019(15) 0.0059(15)
C11 0.026(2) 0.036(2) 0.031(2) 0.0035(17) 0.0078(17) 0.0038(17)
C12 0.032(2) 0.0273(19) 0.0225(19) -0.0018(15) 0.0030(16) 0.0053(16)
C13 0.0222(19) 0.0177(16) 0.0174(17) -0.0035(13) -0.0010(14) -0.0010(14)
C14 0.022(2) 0.0246(18) 0.0207(18) -0.0024(14) -0.0028(15) 0.0023(15)
C15 0.032(2) 0.0231(17) 0.0276(19) 0.0019(16) -0.0102(16) 0.0064(16)
C16 0.040(2) 0.0201(18) 0.0221(18) 0.0027(15) -0.0087(17) -0.0029(16)
C17 0.030(2) 0.0203(17) 0.0147(16) 0.0003(13) -0.0054(15) -0.0034(15)
C18 0.0206(19) 0.0180(16) 0.0160(16) -0.0021(13) -0.0022(14) -0.0006(14)
C19 0.028(2) 0.0257(18) 0.0175(18) 0.0049(14) -0.0018(15) -0.0051(15)
C20 0.044(3) 0.027(2) 0.033(2) 0.0060(17) -0.002(2) -0.0112(18)
C21 0.039(3) 0.043(2) 0.021(2) 0.0018(17) -0.0050(18) -0.006(2)
C22 0.028(2) 0.0268(18) 0.0166(17) 0.0009(14) -0.0037(15) -0.0045(16)
C23 0.030(2) 0.043(2) 0.029(2) 0.0128(18) -0.0007(18) -0.0126(19)
C24 0.022(2) 0.050(3) 0.038(2) 0.013(2) 0.0057(18) -0.0077(19)
C25 0.021(2) 0.042(2) 0.032(2) 0.0024(18) -0.0015(17) -0.0005(18)
C26 0.020(2) 0.0269(18) 0.0191(18) -0.0004(14) 0.0002(15) -0.0012(15)
C27 0.0173(19) 0.0269(18) 0.0181(17) -0.0011(14) 0.0010(14) -0.0047(15)
C28 0.020(2) 0.0269(19) 0.0216(19) -0.0049(15) -0.0008(15) 0.0033(15)
C29 0.035(2) 0.028(2) 0.027(2) -0.0078(16) -0.0041(18) -0.0001(17)
C30 0.026(2) 0.031(2) 0.026(2) 0.0045(16) -0.0030(17) 0.0058(16)
C31 0.026(2) 0.0271(19) 0.027(2) -0.0082(15) -0.0029(16) 0.0027(16)
C32 0.036(3) 0.046(2) 0.025(2) -0.0166(18) -0.0049(18) 0.0032(19)
C33 0.027(2) 0.045(2) 0.036(2) -0.0177(19) 0.0019(18) 0.0076(19)

loop_
_atom_type_symbol
_atom_type_description
_atom_type_scat_dispersion_real
_atom_type_scat_dispersion_imag
_atom_type_scat_source
C C 0.0033 0.0016 'International Tables Vol C Tables 4.2.6.8 and 6.1.1.4'
H H 0.0000 0.0000 'International Tables Vol C Tables 4.2.6.8 and 6.1.1.4'
O O 0.0106 0.0060 'International Tables Vol C Tables 4.2.6.8 and 6.1.1.4'
P P 0.1023 0.0942 'International Tables Vol C Tables 4.2.6.8 and 6.1.1.4'
Cl Cl 0.1484 0.1585 'International Tables Vol C Tables 4.2.6.8 and 6.1.1.4'
Rh Rh -1.1178 0.9187 'International Tables Vol C Tables 4.2.6.8 and 6.1.1.4'

loop_
_geom_angle_atom_site_label_1
_geom_angle_atom_site_label_2
_geom_angle_atom_site_label_3
_geom_angle
C1 Rh O1 176.31(11)
C1 Rh P2 94.03(10)
O1 Rh P2 82.77(6)
C1 Rh P1 100.18(10)
O1 Rh P1 82.86(6)
P2 Rh P1 164.94(3)
C13 P1 C10 103.28(15)
C13 P1 C7 104.13(16)
C10 P1 C7 105.12(16)
C13 P1 Rh 101.14(11)
C10 P1 Rh 122.77(12)
C7 P1 Rh 117.70(12)
C26 P2 C28 103.97(16)
C26 P2 C31 105.37(16)
C28 P2 C31 104.38(16)
C26 P2 Rh 101.57(12)
C28 P2 Rh 125.11(12)
C31 P2 Rh 114.34(12)
C18 O1 C27 120.3(2)
C18 O1 Rh 119.48(19)
C27 O1 Rh 119.02(19)
C2 C1 C6 115.5(3)
C2 C1 Rh 123.2(2)
C6 C1 Rh 121.2(3)
C3 C2 C1 120.8(3)
C3 C2 H2 119.6
C1 C2 H2 119.6
C4 C3 C2 122.9(3)
C4 C3 Cl1 118.5(3)
C2 C3 Cl1 118.6(3)
C5 C4 C3 117.2(3)
C5 C4 H4 121.4
C3 C4 H4 121.4
C4 C5 C6 121.1(4)
C4 C5 H5 119.5
C6 C5 H5 119.5
C5 C6 C1 122.5(3)
C5 C6 H6 118.8
C1 C6 H6 118.8
C8 C7 C9 110.5(3)
C8 C7 P1 117.4(3)
C9 C7 P1 109.4(3)
C8 C7 H7 106.3
C9 C7 H7 106.3
P1 C7 H7 106.3
C7 C8 H8A 109.5
C7 C8 H8B 109.5
H8A C8 H8B 109.5
C7 C8 H8C 109.5
H8A C8 H8C 109.5
H8B C8 H8C 109.5
C7 C9 H9A 109.5
C7 C9 H9B 109.5
H9A C9 H9B 109.5
C7 C9 H9C 109.5
H9A C9 H9C 109.5
H9B C9 H9C 109.5
C11 C10 C12 110.6(3)
C11 C10 P1 110.0(2)
C12 C10 P1 108.6(2)
C11 C10 H10 109.2
C12 C10 H10 109.2
P1 C10 H10 109.2
C10 C11 H11A 109.5
C10 C11 H11B 109.5
H11A C11 H11B 109.5
C10 C11 H11C 109.5
H11A C11 H11C 109.5
H11B C11 H11C 109.5
C10 C12 H12A 109.5
C10 C12 H12B 109.5
H12A C12 H12B 109.5
C10 C12 H12C 109.5
H12A C12 H12C 109.5
H12B C12 H12C 109.5
C14 C13 C18 117.2(3)
C14 C13 P1 122.8(3)
C18 C13 P1 120.0(2)
C15 C14 C13 121.1(3)
C15 C14 H14 119.5
C13 C14 H14 119.5
C16 C15 C14 120.1(3)
C16 C15 H15 119.9
C14 C15 H15 119.9
C15 C16 C17 121.8(3)
C15 C16 H16 119.1
C17 C16 H16 119.1
C18 C17 C16 116.9(3)
C18 C17 C19 122.6(3)
C16 C17 C19 120.5(3)
C17 C18 C13 123.0(3)
C17 C18 O1 121.6(3)
C13 C18 O1 115.4(3)
C17 C19 C22 110.6(3)
C17 C19 C21 108.9(3)
C22 C19 C21 108.6(3)
C17 C19 C20 109.2(3)
C22 C19 C20 109.5(3)
C21 C19 C20 110.0(3)
C19 C20 H20A 109.5
C19 C20 H20B 109.5
H20A C20 H20B 109.5
C19 C20 H20C 109.5
H20A C20 H20C 109.5
H20B C20 H20C 109.5
C19 C21 H21A 109.5
C19 C21 H21B 109.5
H21A C21 H21B 109.5
C19 C21 H21C 109.5
H21A C21 H21C 109.5
H21B C21 H21C 109.5
C23 C22 C27 116.4(3)
C23 C22 C19 120.5(3)
C27 C22 C19 123.0(3)
C24 C23 C22 122.2(4)
C24 C23 H23 118.9
C22 C23 H23 118.9
C23 C24 C25 120.0(4)
C23 C24 H24 120.0
C25 C24 H24 120.0
C24 C25 C26 120.5(4)
C24 C25 H25 119.7
C26 C25 H25 119.7
C27 C26 C25 117.6(3)
C27 C26 P2 119.9(3)
C25 C26 P2 122.5(3)
C26 C27 C22 123.2(3)
C26 C27 O1 116.0(3)
C22 C27 O1 120.8(3)
C29 C28 C30 111.1(3)
C29 C28 P2 110.1(2)
C30 C28 P2 110.0(2)
C29 C28 H28 108.5
C30 C28 H28 108.5
P2 C28 H28 108.5
C28 C29 H29A 109.5
C28 C29 H29B 109.5
H29A C29 H29B 109.5
C28 C29 H29C 109.5
H29A C29 H29C 109.5
H29B C29 H29C 109.5
C28 C30 H30A 109.5
C28 C30 H30B 109.5
H30A C30 H30B 109.5
C28 C30 H30C 109.5
H30A C30 H30C 109.5
H30B C30 H30C 109.5
C32 C31 C33 111.1(3)
C32 C31 P2 109.5(2)
C33 C31 P2 116.4(3)
C32 C31 H31 106.4
C33 C31 H31 106.4
P2 C31 H31 106.4
C31 C32 H32A 109.5
C31 C32 H32B 109.5
H32A C32 H32B 109.5
C31 C32 H32C 109.5
H32A C32 H32C 109.5
H32B C32 H32C 109.5
C31 C33 H33A 109.5
C31 C33 H33B 109.5
H33A C33 H33B 109.5
C31 C33 H33C 109.5
H33A C33 H33C 109.5
H33B C33 H33C 109.5

loop_
_geom_bond_atom_site_label_1
_geom_bond_atom_site_label_2
_geom_bond_distance
Rh C1 1.975(3)
Rh O1 2.209(2)
Rh P2 2.2383(10)
Rh P1 2.2430(9)
Cl1 C3 1.758(4)
P1 C13 1.841(3)
P1 C10 1.848(3)
P1 C7 1.855(4)
P2 C26 1.834(3)
P2 C28 1.842(4)
P2 C31 1.849(3)
O1 C18 1.403(4)
O1 C27 1.406(4)
C1 C2 1.411(5)
C1 C6 1.413(5)
C2 C3 1.386(5)
C2 H2 0.9500
C3 C4 1.381(5)
C4 C5 1.383(5)
C4 H4 0.9500
C5 C6 1.387(5)
C5 H5 0.9500
C6 H6 0.9500
C7 C8 1.520(5)
C7 C9 1.535(5)
C7 H7 1.0000
C8 H8A 0.9800
C8 H8B 0.9800
C8 H8C 0.9800
C9 H9A 0.9800
C9 H9B 0.9800
C9 H9C 0.9800
C10 C11 1.531(5)
C10 C12 1.535(5)
C10 H10 1.0000
C11 H11A 0.9800
C11 H11B 0.9800
C11 H11C 0.9800
C12 H12A 0.9800
C12 H12B 0.9800
C12 H12C 0.9800
C13 C14 1.400(5)
C13 C18 1.402(5)
C14 C15 1.374(5)
C14 H14 0.9500
C15 C16 1.374(5)
C15 H15 0.9500
C16 C17 1.396(5)
C16 H16 0.9500
C17 C18 1.390(4)
C17 C19 1.523(5)
C19 C22 1.526(5)
C19 C21 1.543(5)
C19 C20 1.546(5)
C20 H20A 0.9800
C20 H20B 0.9800
C20 H20C 0.9800
C21 H21A 0.9800
C21 H21B 0.9800
C21 H21C 0.9800
C22 C23 1.394(5)
C22 C27 1.395(5)
C23 C24 1.369(5)
C23 H23 0.9500
C24 C25 1.385(5)
C24 H24 0.9500
C25 C26 1.397(5)
C25 H25 0.9500
C26 C27 1.391(5)
C28 C29 1.526(5)
C28 C30 1.534(5)
C28 H28 1.0000
C29 H29A 0.9800
C29 H29B 0.9800
C29 H29C 0.9800
C30 H30A 0.9800
C30 H30B 0.9800
C30 H30C 0.9800
C31 C32 1.526(5)
C31 C33 1.533(5)
C31 H31 1.0000
C32 H32A 0.9800
C32 H32B 0.9800
C32 H32C 0.9800
C33 H33A 0.9800
C33 H33B 0.9800
C33 H33C 0.9800
